data_4309366
loop_
_publ_author_name
'Andrew J. Mountford'
'Simon J. Lancaster'
'Simon J. Coles'
'Peter N. Horton'
'David L. Hughes'
'Michael B. Hursthouse'
'Mark E. Light'

_publ_section_title
;
Intra- and Intermolecular N-H...F-C Hydrogen-Bonding Interactions in
Amine Adducts of Tris(pentafluorophenyl)borane and -alane
;
_journal_name_full 'Inorganic Chemistry'
_journal_page_first 5921
_journal_page_last 5933
_journal_paper_doi 10.1021/ic050663n
_journal_volume 44
_journal_year 2005
_chemical_formula_moiety 'C18 H3 B F15 N'
_chemical_formula_structural (C6F5)3B-NH3
_chemical_formula_sum 'C18 H3 B F15 N'
_chemical_formula_weight 529.02
_chemical_name_common 'Compound 1a'
_space_group_IT_number 2
_symmetry_cell_setting triclinic
_symmetry_space_group_name_Hall '-P 1'
_symmetry_space_group_name_H-M 'P -1'
_atom_sites_solution_hydrogens geom
_atom_sites_solution_primary direct
_atom_sites_solution_secondary difmap
_audit_creation_method SHELXL-97
_cell_angle_alpha 86.481(5)
_cell_angle_beta 85.386(4)
_cell_angle_gamma 89.509(5)
_cell_formula_units_Z 4
_cell_length_a 8.3329(5)
_cell_length_b 12.9478(8)
_cell_length_c 16.3878(7)
_cell_measurement_reflns_used 7871
_cell_measurement_temperature 120(2)
_cell_measurement_theta_max 27.485
_cell_measurement_theta_min 2.910
_cell_volume 1759.06(17)
_computing_cell_refinement 'DENZO (Otwinowski & Minor, 1997) & COLLECT (Hooft, R.W.W., 1998)'
_computing_data_collection 'COLLECT (Hooft, R.W.W., 1998)'
_computing_data_reduction 'DENZO (Otwinowski & Minor, 1997) & COLLECT (Hooft, R.W.W., 1998)'
_computing_molecular_graphics 'ORTEP3 for Windows (Farrugia, 1997)'
_computing_structure_refinement 'SHELXL-97 (Sheldrick, 1997b)'
_computing_structure_solution 'SHELXS-97 (Sheldrick, 1997a)'
_diffrn_ambient_temperature 120(2)
_diffrn_detector_area_resol_mean 9.091
_diffrn_measured_fraction_theta_full 0.997
_diffrn_measured_fraction_theta_max 0.997
_diffrn_measurement_device_type 'Bruker-Nonius 95mm CCD camera on \k-goniostat'
_diffrn_measurement_method '\f & \w scans'
_diffrn_radiation_monochromator graphite
_diffrn_radiation_source 'Bruker-Nonius FR591 rotating anode'
_diffrn_radiation_type MoK\a
_diffrn_radiation_wavelength 0.71073
_diffrn_reflns_av_R_equivalents 0.0296
_diffrn_reflns_av_sigmaI/netI 0.0270
_diffrn_reflns_limit_h_max 10
_diffrn_reflns_limit_h_min -10
_diffrn_reflns_limit_k_max 16
_diffrn_reflns_limit_k_min -16
_diffrn_reflns_limit_l_max 21
_diffrn_reflns_limit_l_min -21
_diffrn_reflns_number 34090
_diffrn_reflns_theta_full 27.48
_diffrn_reflns_theta_max 27.48
_diffrn_reflns_theta_min 2.92
_exptl_absorpt_coefficient_mu 0.229
_exptl_absorpt_correction_T_max 0.9730
_exptl_absorpt_correction_T_min 0.9019
_exptl_absorpt_correction_type multi-scan
_exptl_absorpt_process_details 'SADABS V2.10 (Sheldrick, G.M., 2003)'
_exptl_crystal_colour Colourless
_exptl_crystal_density_diffrn 1.998
_exptl_crystal_density_method 'not measured'
_exptl_crystal_description Slab
_exptl_crystal_F_000 1032
_exptl_crystal_size_max 0.46
_exptl_crystal_size_mid 0.40
_exptl_crystal_size_min 0.12
_refine_diff_density_max 0.362
_refine_diff_density_min -0.375
_refine_diff_density_rms 0.053
_refine_ls_extinction_coef 0.0060(8)
_refine_ls_extinction_expression Fc^*^=kFc[1+0.001xFc^2^\l^3^/sin(2\q)]^-1/4^
_refine_ls_extinction_method SHELXL
_refine_ls_goodness_of_fit_ref 1.028
_refine_ls_hydrogen_treatment constr
_refine_ls_matrix_type full
_refine_ls_number_parameters 634
_refine_ls_number_reflns 8031
_refine_ls_number_restraints 0
_refine_ls_restrained_S_all 1.028
_refine_ls_R_factor_all 0.0479
_refine_ls_R_factor_gt 0.0353
_refine_ls_shift/su_max 0.001
_refine_ls_shift/su_mean 0.000
_refine_ls_structure_factor_coef Fsqd
_refine_ls_weighting_details 'calc w=1/[\s^2^(Fo^2^)+(0.0443P)^2^+0.8917P] where P=(Fo^2^+2Fc^2^)/3'
_refine_ls_weighting_scheme calc
_refine_ls_wR_factor_gt 0.0861
_refine_ls_wR_factor_ref 0.0924
_reflns_number_gt 6536
_reflns_number_total 8031
_reflns_threshold_expression >2sigma(I)
_cod_data_source_file ic050663nsi20050429_025944_01.cif
_cod_data_source_block 04src0658
_cod_database_code 4309366

loop_
_symmetry_equiv_pos_as_xyz
'x, y, z'
'-x, -y, -z'

loop_
_atom_site_label
_atom_site_type_symbol
_atom_site_fract_x
_atom_site_fract_y
_atom_site_fract_z
_atom_site_U_iso_or_equiv
_atom_site_adp_type
_atom_site_occupancy
_atom_site_symmetry_multiplicity
_atom_site_calc_flag
_atom_site_refinement_flags
_atom_site_disorder_assembly
_atom_site_disorder_group
C1 C 0.78588(19) 0.08551(11) 0.35278(9) 0.0186(3) Uani 1 1 d . . .
C2 C 0.6880(2) 0.10104(14) 0.42309(11) 0.0260(4) Uani 1 1 d . . .
C3 C 0.7430(2) 0.12142(15) 0.49764(10) 0.0303(4) Uani 1 1 d . . .
C4 C 0.9052(2) 0.12859(13) 0.50450(10) 0.0272(4) Uani 1 1 d . . .
C5 C 1.0093(2) 0.11601(13) 0.43629(11) 0.0253(4) Uani 1 1 d . . .
C6 C 0.9489(2) 0.09464(12) 0.36349(10) 0.0216(3) Uani 1 1 d . . .
C7 C 0.83108(18) -0.03466(12) 0.22456(9) 0.0184(3) Uani 1 1 d . . .
C8 C 0.8077(2) -0.13668(13) 0.25330(10) 0.0223(3) Uani 1 1 d . . .
C9 C 0.8853(2) -0.21955(13) 0.21797(11) 0.0284(4) Uani 1 1 d . . .
C10 C 0.9954(2) -0.20247(13) 0.15186(11) 0.0283(4) Uani 1 1 d . . .
C11 C 1.0269(2) -0.10289(14) 0.12202(11) 0.0262(4) Uani 1 1 d . . .
C12 C 0.94508(19) -0.02243(12) 0.15852(10) 0.0211(3) Uani 1 1 d . . .
C13 C 0.71826(17) 0.16107(11) 0.19891(9) 0.0158(3) Uani 1 1 d . . .
C14 C 0.66239(18) 0.14858(12) 0.12247(10) 0.0176(3) Uani 1 1 d . . .
C15 C 0.64963(18) 0.22655(13) 0.06254(9) 0.0191(3) Uani 1 1 d . . .
C16 C 0.69606(18) 0.32523(12) 0.07710(9) 0.0194(3) Uani 1 1 d . . .
C17 C 0.75202(18) 0.34254(12) 0.15168(10) 0.0180(3) Uani 1 1 d . . .
C18 C 0.76231(18) 0.26156(12) 0.21020(9) 0.0166(3) Uani 1 1 d . . .
B1 B 0.7255(2) 0.06055(13) 0.26408(10) 0.0167(3) Uani 1 1 d . . .
N1 N 0.54053(16) 0.02071(10) 0.27683(8) 0.0197(3) Uani 1 1 d . . .
H1A H 0.5311 -0.0296 0.3182 0.030 Uiso 1 1 calc R . .
H1B H 0.5123 -0.0052 0.2297 0.030 Uiso 1 1 calc R . .
H1C H 0.4745 0.0746 0.2898 0.030 Uiso 1 1 calc R . .
F2 F 0.52529(13) 0.09831(11) 0.42183(7) 0.0435(3) Uani 1 1 d . . .
F3 F 0.63744(15) 0.13330(12) 0.56297(7) 0.0528(4) Uani 1 1 d . . .
F4 F 0.96282(14) 0.14676(9) 0.57618(6) 0.0388(3) Uani 1 1 d . . .
F5 F 1.16864(13) 0.12311(9) 0.44182(7) 0.0380(3) Uani 1 1 d . . .
F6 F 1.05730(12) 0.08469(9) 0.29889(6) 0.0343(3) Uani 1 1 d . . .
F8 F 0.69938(13) -0.15935(8) 0.31824(6) 0.0307(2) Uani 1 1 d . . .
F9 F 0.85037(15) -0.31736(8) 0.24685(7) 0.0388(3) Uani 1 1 d . . .
F10 F 1.07234(14) -0.28196(9) 0.11737(7) 0.0411(3) Uani 1 1 d . . .
F11 F 1.13409(13) -0.08427(9) 0.05775(7) 0.0400(3) Uani 1 1 d . . .
F12 F 0.98296(11) 0.07255(7) 0.12528(6) 0.0267(2) Uani 1 1 d . . .
F14 F 0.61909(11) 0.05288(7) 0.10343(5) 0.0213(2) Uani 1 1 d . . .
F15 F 0.59305(12) 0.20730(8) -0.00885(6) 0.0264(2) Uani 1 1 d . . .
F16 F 0.68525(12) 0.40209(7) 0.01981(6) 0.0268(2) Uani 1 1 d . . .
F17 F 0.79594(11) 0.43832(7) 0.16781(6) 0.0230(2) Uani 1 1 d . . .
F18 F 0.82157(11) 0.28665(7) 0.28114(6) 0.0215(2) Uani 1 1 d . . .
C21 C 0.27975(18) 0.42003(11) 0.36557(9) 0.0162(3) Uani 1 1 d . . .
C22 C 0.18946(19) 0.39938(12) 0.43910(10) 0.0207(3) Uani 1 1 d . . .
C23 C 0.2542(2) 0.37375(13) 0.51258(10) 0.0238(3) Uani 1 1 d . . .
C24 C 0.4181(2) 0.36580(13) 0.51536(10) 0.0227(3) Uani 1 1 d . . .
C25 C 0.51440(19) 0.38340(12) 0.44345(10) 0.0218(3) Uani 1 1 d . . .
C26 C 0.44426(19) 0.40956(12) 0.37175(9) 0.0189(3) Uani 1 1 d . . .
C27 C 0.21394(17) 0.37605(12) 0.20821(9) 0.0162(3) Uani 1 1 d . . .
C28 C 0.26522(18) 0.27414(12) 0.21375(9) 0.0169(3) Uani 1 1 d . . .
C29 C 0.25998(18) 0.20790(12) 0.15100(10) 0.0184(3) Uani 1 1 d . . .
C30 C 0.20339(18) 0.24255(12) 0.07756(9) 0.0195(3) Uani 1 1 d . . .
C31 C 0.14940(18) 0.34325(13) 0.06865(9) 0.0190(3) Uani 1 1 d . . .
C32 C 0.15667(18) 0.40620(11) 0.13284(9) 0.0172(3) Uani 1 1 d . . .
C33 C 0.30483(18) 0.56774(12) 0.24469(9) 0.0163(3) Uani 1 1 d . . .
C34 C 0.42537(18) 0.57354(12) 0.18069(9) 0.0176(3) Uani 1 1 d . . .
C35 C 0.50273(18) 0.66394(12) 0.15191(9) 0.0190(3) Uani 1 1 d . . .
C36 C 0.45568(19) 0.75522(12) 0.18495(10) 0.0191(3) Uani 1 1 d . . .
C37 C 0.33805(19) 0.75459(12) 0.24855(10) 0.0193(3) Uani 1 1 d . . .
C38 C 0.26861(18) 0.66177(12) 0.27780(9) 0.0170(3) Uani 1 1 d . . .
B21 B 0.2119(2) 0.46051(13) 0.27830(10) 0.0159(3) Uani 1 1 d . . .
N21 N 0.02250(15) 0.49021(10) 0.29335(8) 0.0177(3) Uani 1 1 d . . .
H21A H -0.0122 0.5209 0.2465 0.027 Uiso 1 1 calc R . .
H21B H 0.0091 0.5346 0.3343 0.027 Uiso 1 1 calc R . .
H21C H -0.0355 0.4317 0.3077 0.027 Uiso 1 1 calc R . .
F22 F 0.02645(12) 0.40373(9) 0.44306(6) 0.0337(3) Uani 1 1 d . . .
F23 F 0.15767(13) 0.35797(9) 0.58193(6) 0.0373(3) Uani 1 1 d . . .
F24 F 0.48310(13) 0.34357(9) 0.58622(6) 0.0343(3) Uani 1 1 d . . .
F25 F 0.67484(12) 0.37620(9) 0.44438(7) 0.0338(3) Uani 1 1 d . . .
F26 F 0.54553(11) 0.42538(8) 0.30380(6) 0.0283(2) Uani 1 1 d . . .
F28 F 0.32596(11) 0.23314(7) 0.28297(5) 0.0214(2) Uani 1 1 d . . .
F29 F 0.30897(11) 0.10925(7) 0.16158(6) 0.0232(2) Uani 1 1 d . . .
F30 F 0.19870(12) 0.17958(8) 0.01620(6) 0.0259(2) Uani 1 1 d . . .
F31 F 0.09011(12) 0.37860(8) -0.00114(6) 0.0257(2) Uani 1 1 d . . .
F32 F 0.10523(11) 0.50473(7) 0.11994(5) 0.0208(2) Uani 1 1 d . . .
F34 F 0.47398(11) 0.48832(7) 0.14292(6) 0.0226(2) Uani 1 1 d . . .
F35 F 0.62021(11) 0.66296(8) 0.09140(6) 0.0264(2) Uani 1 1 d . . .
F36 F 0.52396(12) 0.84513(7) 0.15589(6) 0.0260(2) Uani 1 1 d . . .
F37 F 0.29149(12) 0.84436(7) 0.28034(6) 0.0266(2) Uani 1 1 d . . .
F38 F 0.15744(11) 0.66606(7) 0.34272(6) 0.0233(2) Uani 1 1 d . . .

loop_
_atom_site_aniso_label
_atom_site_aniso_U_11
_atom_site_aniso_U_22
_atom_site_aniso_U_33
_atom_site_aniso_U_23
_atom_site_aniso_U_13
_atom_site_aniso_U_12
C1 0.0263(8) 0.0125(7) 0.0174(7) 0.0002(6) -0.0051(6) 0.0022(6)
C2 0.0254(9) 0.0298(9) 0.0238(9) -0.0055(7) -0.0059(7) 0.0075(7)
C3 0.0367(10) 0.0363(10) 0.0186(8) -0.0084(7) -0.0025(7) 0.0102(8)
C4 0.0411(10) 0.0233(9) 0.0193(8) -0.0054(7) -0.0128(7) 0.0048(7)
C5 0.0276(9) 0.0216(8) 0.0281(9) -0.0017(7) -0.0101(7) -0.0023(7)
C6 0.0258(8) 0.0200(8) 0.0190(8) -0.0007(6) -0.0021(6) -0.0042(6)
C7 0.0194(8) 0.0169(7) 0.0201(8) -0.0030(6) -0.0080(6) 0.0011(6)
C8 0.0258(8) 0.0209(8) 0.0211(8) 0.0002(6) -0.0079(6) 0.0008(6)
C9 0.0384(10) 0.0142(8) 0.0356(10) -0.0033(7) -0.0204(8) 0.0048(7)
C10 0.0316(9) 0.0250(9) 0.0321(10) -0.0150(7) -0.0175(8) 0.0138(7)
C11 0.0231(8) 0.0314(9) 0.0257(9) -0.0106(7) -0.0057(7) 0.0074(7)
C12 0.0201(8) 0.0195(8) 0.0246(8) -0.0034(6) -0.0060(6) 0.0022(6)
C13 0.0141(7) 0.0166(7) 0.0164(7) -0.0013(6) 0.0005(5) 0.0020(5)
C14 0.0167(7) 0.0167(7) 0.0198(8) -0.0045(6) -0.0005(6) 0.0004(6)
C15 0.0187(8) 0.0250(8) 0.0138(7) -0.0022(6) -0.0015(6) 0.0043(6)
C16 0.0181(8) 0.0198(8) 0.0187(8) 0.0058(6) 0.0030(6) 0.0043(6)
C17 0.0152(7) 0.0145(7) 0.0239(8) -0.0005(6) 0.0007(6) -0.0002(6)
C18 0.0146(7) 0.0186(7) 0.0168(7) -0.0023(6) -0.0019(6) 0.0014(6)
B1 0.0180(8) 0.0159(8) 0.0165(8) -0.0010(6) -0.0029(6) -0.0007(6)
N1 0.0212(7) 0.0184(7) 0.0194(7) -0.0004(5) -0.0016(5) -0.0017(5)
F2 0.0237(5) 0.0789(9) 0.0300(6) -0.0212(6) -0.0043(4) 0.0129(5)
F3 0.0444(7) 0.0915(11) 0.0245(6) -0.0245(6) -0.0018(5) 0.0150(7)
F4 0.0509(7) 0.0459(7) 0.0233(5) -0.0122(5) -0.0181(5) 0.0069(5)
F5 0.0298(6) 0.0526(7) 0.0339(6) -0.0056(5) -0.0132(5) -0.0106(5)
F6 0.0244(5) 0.0551(7) 0.0235(5) -0.0075(5) 0.0015(4) -0.0139(5)
F8 0.0395(6) 0.0222(5) 0.0295(5) 0.0083(4) -0.0038(4) -0.0006(4)
F9 0.0577(7) 0.0134(5) 0.0477(7) 0.0003(4) -0.0221(6) 0.0062(5)
F10 0.0484(7) 0.0320(6) 0.0481(7) -0.0247(5) -0.0219(6) 0.0233(5)
F11 0.0328(6) 0.0472(7) 0.0395(6) -0.0146(5) 0.0078(5) 0.0125(5)
F12 0.0236(5) 0.0235(5) 0.0317(5) -0.0001(4) 0.0053(4) 0.0008(4)
F14 0.0269(5) 0.0173(5) 0.0207(5) -0.0047(4) -0.0059(4) -0.0001(4)
F15 0.0337(5) 0.0304(5) 0.0159(5) -0.0028(4) -0.0074(4) 0.0063(4)
F16 0.0325(5) 0.0235(5) 0.0225(5) 0.0091(4) 0.0001(4) 0.0040(4)
F17 0.0228(5) 0.0146(4) 0.0316(5) 0.0018(4) -0.0043(4) -0.0032(4)
F18 0.0268(5) 0.0173(5) 0.0216(5) -0.0023(4) -0.0088(4) -0.0018(4)
C21 0.0189(7) 0.0128(7) 0.0171(7) -0.0013(6) -0.0028(6) -0.0003(6)
C22 0.0180(8) 0.0226(8) 0.0213(8) 0.0000(6) -0.0008(6) -0.0007(6)
C23 0.0284(9) 0.0256(9) 0.0163(8) 0.0010(6) 0.0023(6) 0.0006(7)
C24 0.0305(9) 0.0221(8) 0.0166(8) -0.0004(6) -0.0096(6) 0.0012(7)
C25 0.0182(8) 0.0209(8) 0.0269(9) -0.0015(6) -0.0059(6) 0.0020(6)
C26 0.0195(8) 0.0188(8) 0.0178(8) 0.0005(6) 0.0014(6) 0.0006(6)
C27 0.0130(7) 0.0181(7) 0.0172(7) -0.0003(6) -0.0003(5) -0.0008(6)
C28 0.0154(7) 0.0186(7) 0.0166(7) 0.0011(6) -0.0013(6) 0.0003(6)
C29 0.0156(7) 0.0159(7) 0.0235(8) -0.0021(6) 0.0004(6) 0.0002(6)
C30 0.0164(7) 0.0238(8) 0.0186(8) -0.0069(6) 0.0019(6) -0.0039(6)
C31 0.0173(7) 0.0248(8) 0.0145(7) 0.0018(6) -0.0011(6) -0.0011(6)
C32 0.0163(7) 0.0152(7) 0.0196(8) 0.0016(6) -0.0004(6) 0.0009(6)
C33 0.0151(7) 0.0181(7) 0.0160(7) 0.0007(6) -0.0041(6) -0.0001(6)
C34 0.0175(7) 0.0177(7) 0.0178(7) -0.0016(6) -0.0023(6) 0.0028(6)
C35 0.0165(7) 0.0251(8) 0.0147(7) 0.0018(6) -0.0003(6) -0.0026(6)
C36 0.0206(8) 0.0186(8) 0.0185(8) 0.0023(6) -0.0056(6) -0.0070(6)
C37 0.0246(8) 0.0162(7) 0.0182(8) -0.0038(6) -0.0064(6) -0.0026(6)
C38 0.0177(7) 0.0204(8) 0.0131(7) -0.0014(6) -0.0016(6) -0.0018(6)
B21 0.0142(8) 0.0156(8) 0.0179(8) -0.0016(6) -0.0011(6) 0.0013(6)
N21 0.0170(6) 0.0159(6) 0.0202(7) -0.0007(5) -0.0018(5) -0.0001(5)
F22 0.0172(5) 0.0546(7) 0.0268(5) 0.0112(5) 0.0022(4) -0.0019(5)
F23 0.0379(6) 0.0540(7) 0.0173(5) 0.0089(5) 0.0057(4) 0.0047(5)
F24 0.0403(6) 0.0434(6) 0.0204(5) 0.0023(4) -0.0133(4) 0.0037(5)
F25 0.0190(5) 0.0481(7) 0.0345(6) 0.0042(5) -0.0089(4) 0.0051(4)
F26 0.0186(5) 0.0422(6) 0.0220(5) 0.0061(4) 0.0037(4) 0.0078(4)
F28 0.0264(5) 0.0179(5) 0.0206(5) 0.0002(4) -0.0077(4) 0.0037(4)
F29 0.0245(5) 0.0159(5) 0.0296(5) -0.0048(4) -0.0032(4) 0.0039(4)
F30 0.0309(5) 0.0272(5) 0.0204(5) -0.0099(4) 0.0001(4) -0.0036(4)
F31 0.0301(5) 0.0318(5) 0.0160(5) 0.0004(4) -0.0077(4) 0.0002(4)
F32 0.0242(5) 0.0173(4) 0.0209(5) 0.0023(4) -0.0052(4) 0.0028(4)
F34 0.0218(5) 0.0195(5) 0.0257(5) -0.0030(4) 0.0051(4) 0.0028(4)
F35 0.0216(5) 0.0299(5) 0.0257(5) 0.0030(4) 0.0076(4) -0.0025(4)
F36 0.0330(5) 0.0220(5) 0.0228(5) 0.0019(4) -0.0029(4) -0.0130(4)
F37 0.0379(6) 0.0168(5) 0.0256(5) -0.0076(4) -0.0010(4) -0.0046(4)
F38 0.0257(5) 0.0225(5) 0.0211(5) -0.0066(4) 0.0061(4) -0.0038(4)

loop_
_atom_type_symbol
_atom_type_description
_atom_type_scat_dispersion_real
_atom_type_scat_dispersion_imag
_atom_type_scat_source
C C 0.0033 0.0016 'International Tables Vol C Tables 4.2.6.8 and 6.1.1.4'
H H 0.0000 0.0000 'International Tables Vol C Tables 4.2.6.8 and 6.1.1.4'
B B 0.0013 0.0007 'International Tables Vol C Tables 4.2.6.8 and 6.1.1.4'
N N 0.0061 0.0033 'International Tables Vol C Tables 4.2.6.8 and 6.1.1.4'
F F 0.0171 0.0103 'International Tables Vol C Tables 4.2.6.8 and 6.1.1.4'

loop_
_geom_angle_atom_site_label_1
_geom_angle_atom_site_label_2
_geom_angle_atom_site_label_3
_geom_angle
_geom_angle_site_symmetry_1
_geom_angle_site_symmetry_3
_geom_angle_publ_flag
C2 C1 C6 113.17(15) . . ?
C2 C1 B1 125.97(14) . . ?
C6 C1 B1 120.85(14) . . ?
F2 C2 C3 115.13(15) . . ?
F2 C2 C1 120.28(15) . . ?
C3 C2 C1 124.59(16) . . ?
F3 C3 C4 120.58(16) . . ?
F3 C3 C2 119.92(16) . . ?
C4 C3 C2 119.49(16) . . ?
F4 C4 C3 121.06(16) . . ?
F4 C4 C5 120.10(16) . . ?
C3 C4 C5 118.84(15) . . ?
F5 C5 C4 119.65(15) . . ?
F5 C5 C6 120.75(16) . . ?
C4 C5 C6 119.59(16) . . ?
F6 C6 C5 116.50(15) . . ?
F6 C6 C1 119.18(14) . . ?
C5 C6 C1 124.30(15) . . ?
C12 C7 C8 113.69(14) . . ?
C12 C7 B1 124.31(14) . . ?
C8 C7 B1 121.95(14) . . ?
F8 C8 C9 116.60(15) . . ?
F8 C8 C7 119.64(14) . . ?
C9 C8 C7 123.73(16) . . ?
F9 C9 C10 119.79(16) . . ?
F9 C9 C8 120.41(17) . . ?
C10 C9 C8 119.77(16) . . ?
F10 C10 C9 120.44(17) . . ?
F10 C10 C11 120.38(17) . . ?
C9 C10 C11 119.18(15) . . ?
F11 C11 C10 120.27(15) . . ?
F11 C11 C12 120.59(16) . . ?
C10 C11 C12 119.14(16) . . ?
F12 C12 C11 115.24(15) . . ?
F12 C12 C7 120.31(14) . . ?
C11 C12 C7 124.45(16) . . ?
C18 C13 C14 113.45(13) . . ?
C18 C13 B1 127.41(13) . . ?
C14 C13 B1 119.14(13) . . ?
F14 C14 C15 116.19(13) . . ?
F14 C14 C13 118.92(13) . . ?
C15 C14 C13 124.88(14) . . ?
F15 C15 C14 120.60(14) . . ?
F15 C15 C16 120.27(14) . . ?
C14 C15 C16 119.12(14) . . ?
F16 C16 C17 121.05(14) . . ?
F16 C16 C15 120.22(14) . . ?
C17 C16 C15 118.73(14) . . ?
F17 C17 C16 119.88(13) . . ?
F17 C17 C18 120.08(14) . . ?
C16 C17 C18 120.04(14) . . ?
F18 C18 C13 120.91(13) . . ?
F18 C18 C17 115.30(13) . . ?
C13 C18 C17 123.78(14) . . ?
N1 B1 C1 108.96(12) . . ?
N1 B1 C13 103.85(12) . . ?
C1 B1 C13 114.70(13) . . ?
N1 B1 C7 106.17(12) . . ?
C1 B1 C7 110.73(12) . . ?
C13 B1 C7 111.82(12) . . ?
B1 N1 H1A 109.5 . . ?
B1 N1 H1B 109.5 . . ?
H1A N1 H1B 109.5 . . ?
B1 N1 H1C 109.5 . . ?
H1A N1 H1C 109.5 . . ?
H1B N1 H1C 109.5 . . ?
C22 C21 C26 113.38(14) . . ?
C22 C21 B21 126.58(13) . . ?
C26 C21 B21 119.92(13) . . ?
F22 C22 C23 115.15(14) . . ?
F22 C22 C21 120.69(14) . . ?
C23 C22 C21 124.16(15) . . ?
F23 C23 C24 119.66(15) . . ?
F23 C23 C22 120.34(15) . . ?
C24 C23 C22 119.99(15) . . ?
F24 C24 C23 120.84(15) . . ?
F24 C24 C25 120.70(15) . . ?
C23 C24 C25 118.45(15) . . ?
F25 C25 C26 120.86(15) . . ?
F25 C25 C24 119.71(14) . . ?
C26 C25 C24 119.42(14) . . ?
F26 C26 C25 116.24(14) . . ?
F26 C26 C21 119.20(14) . . ?
C25 C26 C21 124.57(14) . . ?
C28 C27 C32 113.51(14) . . ?
C28 C27 B21 127.96(13) . . ?
C32 C27 B21 118.53(13) . . ?
F28 C28 C29 115.57(13) . . ?
F28 C28 C27 120.78(13) . . ?
C29 C28 C27 123.66(14) . . ?
F29 C29 C30 119.66(14) . . ?
F29 C29 C28 120.21(14) . . ?
C30 C29 C28 120.13(14) . . ?
F30 C30 C29 120.77(14) . . ?
F30 C30 C31 120.41(14) . . ?
C29 C30 C31 118.82(14) . . ?
F31 C31 C32 120.71(14) . . ?
F31 C31 C30 120.35(14) . . ?
C32 C31 C30 118.94(14) . . ?
F32 C32 C31 116.30(13) . . ?
F32 C32 C27 118.77(13) . . ?
C31 C32 C27 124.93(14) . . ?
C38 C33 C34 113.79(14) . . ?
C38 C33 B21 122.36(13) . . ?
C34 C33 B21 123.85(14) . . ?
F34 C34 C35 115.61(13) . . ?
F34 C34 C33 120.50(14) . . ?
C35 C34 C33 123.88(14) . . ?
F35 C35 C36 120.28(14) . . ?
F35 C35 C34 120.43(14) . . ?
C36 C35 C34 119.28(14) . . ?
F36 C36 C35 120.70(14) . . ?
F36 C36 C37 119.70(14) . . ?
C35 C36 C37 119.59(14) . . ?
F37 C37 C36 119.38(14) . . ?
F37 C37 C38 121.44(14) . . ?
C36 C37 C38 119.18(14) . . ?
F38 C38 C37 116.18(13) . . ?
F38 C38 C33 119.67(13) . . ?
C37 C38 C33 124.15(14) . . ?
N21 B21 C27 103.40(12) . . ?
N21 B21 C21 109.28(12) . . ?
C27 B21 C21 116.10(12) . . ?
N21 B21 C33 106.30(12) . . ?
C27 B21 C33 112.23(12) . . ?
C21 B21 C33 108.94(12) . . ?
B21 N21 H21A 109.5 . . ?
B21 N21 H21B 109.5 . . ?
H21A N21 H21B 109.5 . . ?
B21 N21 H21C 109.5 . . ?
H21A N21 H21C 109.5 . . ?
H21B N21 H21C 109.5 . . ?

loop_
_geom_bond_atom_site_label_1
_geom_bond_atom_site_label_2
_geom_bond_distance
_geom_bond_site_symmetry_2
_geom_bond_publ_flag
C1 C2 1.381(2) . ?
C1 C6 1.391(2) . ?
C1 B1 1.627(2) . ?
C2 F2 1.358(2) . ?
C2 C3 1.380(2) . ?
C3 F3 1.345(2) . ?
C3 C4 1.370(3) . ?
C4 F4 1.3386(19) . ?
C4 C5 1.375(3) . ?
C5 F5 1.342(2) . ?
C5 C6 1.376(2) . ?
C6 F6 1.3467(19) . ?
C7 C12 1.384(2) . ?
C7 C8 1.385(2) . ?
C7 B1 1.643(2) . ?
C8 F8 1.358(2) . ?
C8 C9 1.382(2) . ?
C9 F9 1.350(2) . ?
C9 C10 1.370(3) . ?
C10 F10 1.3388(19) . ?
C10 C11 1.371(3) . ?
C11 F11 1.336(2) . ?
C11 C12 1.381(2) . ?
C12 F12 1.3436(19) . ?
C13 C18 1.382(2) . ?
C13 C14 1.390(2) . ?
C13 B1 1.636(2) . ?
C14 F14 1.3550(17) . ?
C14 C15 1.374(2) . ?
C15 F15 1.3340(18) . ?
C15 C16 1.378(2) . ?
C16 F16 1.3332(17) . ?
C16 C17 1.374(2) . ?
C17 F17 1.3436(18) . ?
C17 C18 1.384(2) . ?
C18 F18 1.3573(17) . ?
B1 N1 1.623(2) . ?
N1 H1A 0.9100 . ?
N1 H1B 0.9100 . ?
N1 H1C 0.9100 . ?
C21 C22 1.381(2) . ?
C21 C26 1.387(2) . ?
C21 B21 1.635(2) . ?
C22 F22 1.3555(19) . ?
C22 C23 1.380(2) . ?
C23 F23 1.3445(19) . ?
C23 C24 1.373(2) . ?
C24 F24 1.3349(18) . ?
C24 C25 1.379(2) . ?
C25 F25 1.3407(19) . ?
C25 C26 1.377(2) . ?
C26 F26 1.3482(18) . ?
C27 C28 1.383(2) . ?
C27 C32 1.392(2) . ?
C27 B21 1.633(2) . ?
C28 F28 1.3560(17) . ?
C28 C29 1.382(2) . ?
C29 F29 1.3429(17) . ?
C29 C30 1.376(2) . ?
C30 F30 1.3359(18) . ?
C30 C31 1.379(2) . ?
C31 F31 1.3358(17) . ?
C31 C32 1.375(2) . ?
C32 F32 1.3521(17) . ?
C33 C38 1.384(2) . ?
C33 C34 1.392(2) . ?
C33 B21 1.639(2) . ?
C34 F34 1.3419(17) . ?
C34 C35 1.380(2) . ?
C35 F35 1.3368(18) . ?
C35 C36 1.371(2) . ?
C36 F36 1.3436(17) . ?
C36 C37 1.372(2) . ?
C37 F37 1.3442(18) . ?
C37 C38 1.380(2) . ?
C38 F38 1.3568(17) . ?
B21 N21 1.624(2) . ?
N21 H21A 0.9100 . ?
N21 H21B 0.9100 . ?
N21 H21C 0.9100 . ?

loop_
_geom_hbond_atom_site_label_D
_geom_hbond_atom_site_label_H
_geom_hbond_atom_site_label_A
_geom_hbond_distance_DH
_geom_hbond_distance_HA
_geom_hbond_distance_DA
_geom_hbond_angle_DHA
_geom_hbond_site_symmetry_A
N1 H1A F8 0.91 2.18 2.7469(17) 119.8 .
N1 H1B F14 0.91 2.27 2.8699(16) 122.9 .
N1 H1B F29 0.91 2.52 2.9812(16) 111.6 .
N21 H21A F32 0.91 2.24 2.8650(16) 125.3 .
N21 H21A F9 0.91 2.38 2.9542(16) 121.2 1_465
N21 H21A F17 0.91 2.43 3.0108(16) 122.0 1_455
N21 H21B F38 0.91 2.13 2.7421(16) 123.8 .
